data_7042250
loop_
_publ_author_name
'Zijlstra, Harmen S.'
'Pahl, J\"urgen'
'Penafiel, Johanne'
'Harder, Sjoerd'

_publ_section_title
;
 &quot;Masked&quot; Lewis-acidity of an aluminum \a-phosphinoamide
 complex.
;
_journal_issue 11
_journal_name_full 'Dalton transactions (Cambridge, England : 2003)'
_journal_page_first 3601
_journal_page_last 3610
_journal_paper_doi 10.1039/c7dt00318h
_journal_volume 46
_journal_year 2017
_chemical_formula_moiety '2(C30 H41 Al N P S)'
_chemical_formula_sum 'C60 H82 Al2 N2 P2 S2'
_chemical_formula_weight 1011.29
_space_group_crystal_system triclinic
_space_group_IT_number 2
_space_group_name_Hall '-P 1'
_space_group_name_H-M_alt 'P -1'
_symmetry_space_group_name_Hall '-P 1'
_symmetry_space_group_name_H-M 'P -1'
_atom_sites_solution_hydrogens geom
_audit_creation_date 2017-01-19
_audit_creation_method
;
Olex2 1.2
(compiled 2017.01.04 svn.r3372 for OlexSys, GUI svn.r5292)
;
_audit_update_record
;
2017-01-19 deposited with the CCDC.
2017-02-14 downloaded from the CCDC.
;
_cell_angle_alpha 88.25(2)
_cell_angle_beta 89.542(16)
_cell_angle_gamma 80.584(16)
_cell_formula_units_Z 2
_cell_length_a 9.296(2)
_cell_length_b 16.751(3)
_cell_length_c 18.941(5)
_cell_measurement_reflns_used 2196
_cell_measurement_temperature 150(2)
_cell_measurement_theta_max 25.176
_cell_measurement_theta_min 2.959
_cell_volume 2908.3(11)
_computing_molecular_graphics 'Olex2 (Dolomanov et al., 2009)'
_computing_publication_material 'Olex2 (Dolomanov et al., 2009)'
_computing_structure_refinement 'ShelXL (Sheldrick, 2015)'
_diffrn_ambient_temperature 150.0
_diffrn_measured_fraction_theta_full 0.997
_diffrn_measured_fraction_theta_max 0.992
_diffrn_measurement_device_type 'Bruker Kappa Nonius'
_diffrn_radiation_type MoK\a
_diffrn_radiation_wavelength 0.71073
_diffrn_reflns_av_R_equivalents 0.1416
_diffrn_reflns_av_unetI/netI 0.0951
_diffrn_reflns_Laue_measured_fraction_full 0.997
_diffrn_reflns_Laue_measured_fraction_max 0.992
_diffrn_reflns_limit_h_max 11
_diffrn_reflns_limit_h_min -11
_diffrn_reflns_limit_k_max 21
_diffrn_reflns_limit_k_min -21
_diffrn_reflns_limit_l_max 23
_diffrn_reflns_limit_l_min -23
_diffrn_reflns_number 63838
_diffrn_reflns_point_group_measured_fraction_full 0.997
_diffrn_reflns_point_group_measured_fraction_max 0.992
_diffrn_reflns_theta_full 25.242
_diffrn_reflns_theta_max 26.565
_diffrn_reflns_theta_min 2.711
_exptl_absorpt_coefficient_mu 0.215
_exptl_absorpt_correction_T_max 0.7454
_exptl_absorpt_correction_T_min 0.6061
_exptl_absorpt_correction_type multi-scan
_exptl_absorpt_process_details
;
SADABS-2008/1 (Bruker,2008) was used for absorption correction.
wR2(int) was 0.0959 before and 0.0787 after correction.
The Ratio of minimum to maximum transmission is 0.8131.
The \l/2 correction factor is 0.0015.
;
_exptl_crystal_colour 'clear light colourless'
_exptl_crystal_colour_lustre clear
_exptl_crystal_colour_modifier light
_exptl_crystal_colour_primary colourless
_exptl_crystal_density_diffrn 1.155
_exptl_crystal_description block
_exptl_crystal_F_000 1088
_exptl_crystal_size_max 0.18
_exptl_crystal_size_mid 0.15
_exptl_crystal_size_min 0.11
_refine_diff_density_max 0.500
_refine_diff_density_min -0.403
_refine_diff_density_rms 0.073
_refine_ls_extinction_method none
_refine_ls_goodness_of_fit_ref 1.041
_refine_ls_hydrogen_treatment constr
_refine_ls_matrix_type full
_refine_ls_number_parameters 647
_refine_ls_number_reflns 12047
_refine_ls_number_restraints 18
_refine_ls_restrained_S_all 1.041
_refine_ls_R_factor_all 0.1377
_refine_ls_R_factor_gt 0.0743
_refine_ls_shift/su_max 0.002
_refine_ls_shift/su_mean 0.000
_refine_ls_structure_factor_coef Fsqd
_refine_ls_weighting_details 'w=1/[\s^2^(Fo^2^)+(0.0302P)^2^+6.8927P] where P=(Fo^2^+2Fc^2^)/3'
_refine_ls_weighting_scheme calc
_refine_ls_wR_factor_gt 0.1372
_refine_ls_wR_factor_ref 0.1645
_reflns_Friedel_coverage 0.000
_reflns_number_gt 7292
_reflns_number_total 12047
_reflns_threshold_expression 'I > 2\s(I)'
_cod_data_source_file c7dt00318h2.cif
_cod_data_source_block hz1408_last_sx
_cod_depositor_comments 'Adding full bibliography for 7042248--7042253.cif.'
_cod_database_code 7042250
_shelx_shelxl_version_number 2014/7
_shelx_space_group_comment
;
The symmetry employed for this shelxl refinement is uniquely defined
by the following loop, which should always be used as a source of
symmetry information in preference to the above space-group names.
They are only intended as comments.
;
_olex2_refinement_description
;
1. Fixed Uiso
 At 1.2 times of:
  All C(H) groups, All C(H,H) groups, All C(H,H,H,H) groups
 At 1.5 times of:
  All C(H,H,H) groups
2. Rigid body (RIGU) restrains
 S1A, S1B, C30B, C30A, C29
 with sigma for 1-2 distances of 0.004 and sigma for 1-3 distances of 0.004
3. Others
 Sof(H29C)=Sof(H29D)=Sof(C30B)=Sof(H30D)=Sof(H30E)=Sof(H30F)=Sof(S1B)=1-FVAR(1)
 Sof(H29A)=Sof(H29B)=Sof(S1A)=Sof(C30A)=Sof(H30A)=Sof(H30B)=Sof(H30C)=FVAR(1)
4.a Ternary CH refined with riding coordinates:
 C7(H7), C10(H10), C28(H28), C37(H37), C40(H40), C58(H58)
4.b Secondary CH2 refined with riding coordinates:
 C27(H27A,H27B), C29(H29A,H29B), C29(H29C,H29D), C57(H57A,H57B), C59(H59A,H59B)
4.c Me refined as rotating group:
 C8(H8A,H8B,H8C), C9(H9A,H9B,H9C), C11(H11A,H11B,H11C), C12(H12A,H12B,H12C),
 C25(H25A,H25B,H25C), C26(H26A,H26B,H26C), C38(H38A,H38B,H38C), C39(H39A,H39B,
 H39C), C41(H41A,H41B,H41C), C42(H42A,H42B,H42C), C55(H55A,H55B,H55C), C56(H56A,
 H56B,H56C), C60(H60A,H60B,H60C)
4.d Aromatic/amide H refined with riding coordinates:
 C3(H3), C4(H4), C5(H5), C14(H14), C15(H15), C16(H16), C17(H17), C18(H18),
 C20(H20), C21(H21), C22(H22), C23(H23), C24(H24), C33(H33), C34(H34), C35(H35),
  C44(H44), C45(H45), C46(H46), C47(H47), C48(H48), C50(H50), C51(H51),
 C52(H52), C53(H53), C54(H54)
4.e Idealised Me refined as rotating group:
 C30A(H30A,H30B,H30C), C30B(H30D,H30E,H30F)
;
_olex2_submission_special_instructions 'No special instructions were received'

loop_
_space_group_symop_operation_xyz
'x, y, z'
'-x, -y, -z'

loop_
_atom_site_label
_atom_site_type_symbol
_atom_site_fract_x
_atom_site_fract_y
_atom_site_fract_z
_atom_site_U_iso_or_equiv
_atom_site_adp_type
_atom_site_occupancy
_atom_site_site_symmetry_order
_atom_site_calc_flag
_atom_site_refinement_flags_posn
_atom_site_refinement_flags_adp
_atom_site_refinement_flags_occupancy
_atom_site_disorder_assembly
_atom_site_disorder_group
C1 C 0.7475(4) 0.7547(2) 0.3914(2) 0.0242(8) Uani 1 1 d . . . . .
C2 C 0.7566(4) 0.7004(2) 0.4499(2) 0.0298(9) Uani 1 1 d . . . . .
C3 C 0.8267(5) 0.7187(3) 0.5107(2) 0.0373(11) Uani 1 1 d . . . . .
H3 H 0.8305 0.6831 0.5509 0.045 Uiso 1 1 calc R . . . .
C4 C 0.8907(5) 0.7872(3) 0.5139(2) 0.0405(11) Uani 1 1 d . . . . .
H4 H 0.9376 0.7988 0.5559 0.049 Uiso 1 1 calc R . . . .
C5 C 0.8855(5) 0.8392(3) 0.4549(2) 0.0342(10) Uani 1 1 d . . . . .
H5 H 0.9324 0.8854 0.4565 0.041 Uiso 1 1 calc R . . . .
C6 C 0.8132(4) 0.8248(2) 0.3938(2) 0.0260(9) Uani 1 1 d . . . . .
C7 C 0.6977(5) 0.6211(2) 0.4498(2) 0.0338(10) Uani 1 1 d . . . . .
H7 H 0.6554 0.6159 0.4021 0.041 Uiso 1 1 calc R . . . .
C8 C 0.8180(5) 0.5491(3) 0.4624(3) 0.0477(13) Uani 1 1 d . . . . .
H8A H 0.7773 0.4988 0.4599 0.072 Uiso 1 1 calc GR . . . .
H8B H 0.8603 0.5523 0.5093 0.072 Uiso 1 1 calc GR . . . .
H8C H 0.8939 0.5497 0.4263 0.072 Uiso 1 1 calc GR . . . .
C9 C 0.5748(5) 0.6191(3) 0.5052(3) 0.0472(13) Uani 1 1 d . . . . .
H9A H 0.5323 0.5698 0.5001 0.071 Uiso 1 1 calc GR . . . .
H9B H 0.4991 0.6666 0.4978 0.071 Uiso 1 1 calc GR . . . .
H9C H 0.6153 0.6196 0.5528 0.071 Uiso 1 1 calc GR . . . .
C10 C 0.8103(4) 0.8871(2) 0.3331(2) 0.0287(9) Uani 1 1 d . . . . .
H10 H 0.7559 0.8686 0.2930 0.034 Uiso 1 1 calc R . . . .
C11 C 0.7311(5) 0.9707(2) 0.3539(2) 0.0379(11) Uani 1 1 d . . . . .
H11A H 0.7202 1.0072 0.3122 0.057 Uiso 1 1 calc GR . . . .
H11B H 0.7879 0.9925 0.3899 0.057 Uiso 1 1 calc GR . . . .
H11C H 0.6345 0.9658 0.3730 0.057 Uiso 1 1 calc GR . . . .
C12 C 0.9639(5) 0.8944(3) 0.3070(3) 0.0423(11) Uani 1 1 d . . . . .
H12A H 0.9574 0.9323 0.2663 0.063 Uiso 1 1 calc GR . . . .
H12B H 1.0145 0.8412 0.2932 0.063 Uiso 1 1 calc GR . . . .
H12C H 1.0181 0.9146 0.3450 0.063 Uiso 1 1 calc GR . . . .
C13 C 0.4290(4) 0.8587(2) 0.3642(2) 0.0243(8) Uani 1 1 d . . . . .
C14 C 0.4352(4) 0.8575(2) 0.4379(2) 0.0307(9) Uani 1 1 d . . . . .
H14 H 0.4747 0.8091 0.4632 0.037 Uiso 1 1 calc R . . . .
C15 C 0.3835(5) 0.9271(3) 0.4741(2) 0.0412(11) Uani 1 1 d . . . . .
H15 H 0.3884 0.9264 0.5242 0.049 Uiso 1 1 calc R . . . .
C16 C 0.3251(5) 0.9973(3) 0.4378(3) 0.0440(12) Uani 1 1 d . . . . .
H16 H 0.2900 1.0447 0.4632 0.053 Uiso 1 1 calc R . . . .
C17 C 0.3170(5) 0.9995(3) 0.3651(3) 0.0401(11) Uani 1 1 d . . . . .
H17 H 0.2761 1.0481 0.3405 0.048 Uiso 1 1 calc R . . . .
C18 C 0.3694(4) 0.9300(2) 0.3279(2) 0.0306(9) Uani 1 1 d . . . . .
H18 H 0.3644 0.9312 0.2778 0.037 Uiso 1 1 calc R . . . .
C19 C 0.3826(4) 0.6953(2) 0.3452(2) 0.0247(8) Uani 1 1 d . . . . .
C20 C 0.2485(4) 0.7170(2) 0.3779(2) 0.0287(9) Uani 1 1 d . . . . .
H20 H 0.2177 0.7713 0.3914 0.034 Uiso 1 1 calc R . . . .
C21 C 0.1589(5) 0.6591(3) 0.3909(2) 0.0357(10) Uani 1 1 d . . . . .
H21 H 0.0665 0.6741 0.4127 0.043 Uiso 1 1 calc R . . . .
C22 C 0.2038(5) 0.5802(3) 0.3722(2) 0.0367(10) Uani 1 1 d . . . . .
H22 H 0.1418 0.5411 0.3811 0.044 Uiso 1 1 calc R . . . .
C23 C 0.3360(5) 0.5574(3) 0.3410(2) 0.0366(10) Uani 1 1 d . . . . .
H23 H 0.3665 0.5026 0.3288 0.044 Uiso 1 1 calc R . . . .
C24 C 0.4259(5) 0.6142(2) 0.3270(2) 0.0320(10) Uani 1 1 d . . . . .
H24 H 0.5177 0.5982 0.3048 0.038 Uiso 1 1 calc R . . . .
C25 C 0.9308(5) 0.7228(3) 0.2064(2) 0.0422(11) Uani 1 1 d . . . . .
H25A H 0.9015 0.7799 0.1923 0.063 Uiso 1 1 calc GR . . . .
H25B H 0.9684 0.6920 0.1652 0.063 Uiso 1 1 calc GR . . . .
H25C H 1.0071 0.7180 0.2424 0.063 Uiso 1 1 calc GR . . . .
C26 C 0.8136(6) 0.5611(3) 0.2648(3) 0.0461(12) Uani 1 1 d . . . . .
H26A H 0.7359 0.5417 0.2923 0.069 Uiso 1 1 calc GR . . . .
H26B H 0.9048 0.5503 0.2915 0.069 Uiso 1 1 calc GR . . . .
H26C H 0.8265 0.5331 0.2199 0.069 Uiso 1 1 calc GR . . . .
C27 C 0.5749(5) 0.7116(3) 0.1895(2) 0.0326(10) Uani 1 1 d . . . . .
H27A H 0.5995 0.7275 0.1407 0.039 Uiso 1 1 calc R . . . .
H27B H 0.5229 0.6647 0.1871 0.039 Uiso 1 1 calc R . . . .
C28 C 0.4752(4) 0.7820(2) 0.2230(2) 0.0282(9) Uani 1 1 d . . . . .
H28 H 0.5150 0.8323 0.2093 0.034 Uiso 1 1 calc R . . . .
C29 C 0.3160(5) 0.7954(3) 0.1989(2) 0.0354(10) Uani 1 1 d . U . . .
H29A H 0.2543 0.8344 0.2292 0.043 Uiso 0.705(10) 1 calc R . P A 1
H29B H 0.2770 0.7438 0.1999 0.043 Uiso 0.705(10) 1 calc R . P A 1
H29C H 0.2654 0.8413 0.2262 0.043 Uiso 0.295(10) 1 calc R . P A 2
H29D H 0.2760 0.7470 0.2158 0.043 Uiso 0.295(10) 1 calc R . P A 2
C31 C 1.3242(4) 0.3112(2) 0.10189(19) 0.0230(8) Uani 1 1 d . . . . .
C32 C 1.3172(4) 0.3955(2) 0.0883(2) 0.0265(9) Uani 1 1 d . . . . .
C33 C 1.2727(4) 0.4270(3) 0.0215(2) 0.0324(10) Uani 1 1 d . . . . .
H33 H 1.2702 0.4831 0.0115 0.039 Uiso 1 1 calc R . . . .
C34 C 1.2322(5) 0.3792(3) -0.0306(2) 0.0371(11) Uani 1 1 d . . . . .
H34 H 1.2042 0.4018 -0.0760 0.044 Uiso 1 1 calc R . . . .
C35 C 1.2331(4) 0.2985(3) -0.0156(2) 0.0327(10) Uani 1 1 d . . . . .
H35 H 1.2026 0.2661 -0.0510 0.039 Uiso 1 1 calc R . . . .
C36 C 1.2773(4) 0.2625(2) 0.0496(2) 0.0269(9) Uani 1 1 d . . . . .
C37 C 1.3547(4) 0.4542(2) 0.1415(2) 0.0313(9) Uani 1 1 d . . . . .
H37 H 1.3884 0.4229 0.1858 0.038 Uiso 1 1 calc R . . . .
C38 C 1.4773(5) 0.4996(3) 0.1152(3) 0.0415(11) Uani 1 1 d . . . . .
H38A H 1.5071 0.5312 0.1536 0.062 Uiso 1 1 calc GR . . . .
H38B H 1.4417 0.5360 0.0754 0.062 Uiso 1 1 calc GR . . . .
H38C H 1.5609 0.4604 0.0999 0.062 Uiso 1 1 calc GR . . . .
C39 C 1.2190(5) 0.5165(3) 0.1592(3) 0.0411(11) Uani 1 1 d . . . . .
H39A H 1.2441 0.5528 0.1951 0.062 Uiso 1 1 calc GR . . . .
H39B H 1.1415 0.4881 0.1773 0.062 Uiso 1 1 calc GR . . . .
H39C H 1.1850 0.5481 0.1164 0.062 Uiso 1 1 calc GR . . . .
C40 C 1.2763(5) 0.1725(3) 0.0613(2) 0.0350(10) Uani 1 1 d . . . . .
H40 H 1.2990 0.1582 0.1121 0.042 Uiso 1 1 calc R . . . .
C41 C 1.1254(5) 0.1516(3) 0.0453(3) 0.0509(13) Uani 1 1 d . . . . .
H41A H 1.1232 0.0950 0.0592 0.076 Uiso 1 1 calc GR . . . .
H41B H 1.1057 0.1597 -0.0054 0.076 Uiso 1 1 calc GR . . . .
H41C H 1.0509 0.1870 0.0718 0.076 Uiso 1 1 calc GR . . . .
C42 C 1.3921(5) 0.1222(3) 0.0160(3) 0.0462(12) Uani 1 1 d . . . . .
H42A H 1.3844 0.0647 0.0221 0.069 Uiso 1 1 calc GR . . . .
H42B H 1.4892 0.1307 0.0307 0.069 Uiso 1 1 calc GR . . . .
H42C H 1.3769 0.1389 -0.0338 0.069 Uiso 1 1 calc GR . . . .
C43 C 1.6673(4) 0.3009(2) 0.1349(2) 0.0276(9) Uani 1 1 d . . . . .
C44 C 1.6752(4) 0.2942(2) 0.0624(2) 0.0317(9) Uani 1 1 d . . . . .
H44 H 1.6113 0.2647 0.0392 0.038 Uiso 1 1 calc R . . . .
C45 C 1.7754(5) 0.3300(3) 0.0229(3) 0.0393(11) Uani 1 1 d . . . . .
H45 H 1.7797 0.3252 -0.0269 0.047 Uiso 1 1 calc R . . . .
C46 C 1.8685(5) 0.3725(3) 0.0566(3) 0.0463(13) Uani 1 1 d . . . . .
H46 H 1.9381 0.3963 0.0299 0.056 Uiso 1 1 calc R . . . .
C47 C 1.8613(5) 0.3805(3) 0.1287(3) 0.0436(12) Uani 1 1 d . . . . .
H47 H 1.9252 0.4103 0.1515 0.052 Uiso 1 1 calc R . . . .
C48 C 1.7612(5) 0.3455(3) 0.1680(3) 0.0367(10) Uani 1 1 d . . . . .
H48 H 1.7559 0.3516 0.2177 0.044 Uiso 1 1 calc R . . . .
C49 C 1.6164(4) 0.1407(2) 0.1659(2) 0.0275(9) Uani 1 1 d . . . . .
C50 C 1.5305(5) 0.0813(2) 0.1802(2) 0.0327(10) Uani 1 1 d . . . . .
H50 H 1.4350 0.0960 0.1988 0.039 Uiso 1 1 calc R . . . .
C51 C 1.5841(5) 0.0008(3) 0.1671(3) 0.0427(11) Uani 1 1 d . . . . .
H51 H 1.5241 -0.0393 0.1759 0.051 Uiso 1 1 calc R . . . .
C52 C 1.7234(6) -0.0214(3) 0.1417(3) 0.0450(12) Uani 1 1 d . . . . .
H52 H 1.7596 -0.0766 0.1330 0.054 Uiso 1 1 calc R . . . .
C53 C 1.8106(5) 0.0368(3) 0.1288(3) 0.0455(12) Uani 1 1 d . . . . .
H53 H 1.9070 0.0214 0.1114 0.055 Uiso 1 1 calc R . . . .
C54 C 1.7582(5) 0.1174(3) 0.1410(3) 0.0382(11) Uani 1 1 d . . . . .
H54 H 1.8191 0.1571 0.1324 0.046 Uiso 1 1 calc R . . . .
C55 C 1.1227(5) 0.1812(3) 0.2388(2) 0.0406(11) Uani 1 1 d . . . . .
H55A H 1.1782 0.1312 0.2206 0.061 Uiso 1 1 calc GR . . . .
H55B H 1.0475 0.2042 0.2046 0.061 Uiso 1 1 calc GR . . . .
H55C H 1.0764 0.1693 0.2837 0.061 Uiso 1 1 calc GR . . . .
C56 C 1.1479(5) 0.3636(3) 0.2885(2) 0.0406(11) Uani 1 1 d . . . . .
H56A H 1.2153 0.4024 0.2937 0.061 Uiso 1 1 calc GR . . . .
H56B H 1.1033 0.3539 0.3344 0.061 Uiso 1 1 calc GR . . . .
H56C H 1.0716 0.3857 0.2546 0.061 Uiso 1 1 calc GR . . . .
C57 C 1.4352(4) 0.2200(3) 0.3123(2) 0.0316(9) Uani 1 1 d . . . . .
H57A H 1.4188 0.2380 0.3614 0.038 Uiso 1 1 calc R . . . .
H57B H 1.4548 0.1601 0.3133 0.038 Uiso 1 1 calc R . . . .
C58 C 1.5675(4) 0.2535(2) 0.2801(2) 0.0271(9) Uani 1 1 d . . . . .
H58 H 1.5568 0.3122 0.2911 0.033 Uiso 1 1 calc R . . . .
C59 C 1.7167(4) 0.2113(3) 0.3078(2) 0.0331(10) Uani 1 1 d . . . . .
H59A H 1.7944 0.2318 0.2801 0.040 Uiso 1 1 calc R . . . .
H59B H 1.7260 0.1525 0.2999 0.040 Uiso 1 1 calc R . . . .
N1 N 0.6722(3) 0.73843(18) 0.32772(16) 0.0234(7) Uani 1 1 d . . . . .
N2 N 1.3757(3) 0.27557(18) 0.16994(16) 0.0227(7) Uani 1 1 d . . . . .
Al3 Al 1.25635(13) 0.26020(8) 0.25393(6) 0.0285(3) Uani 1 1 d . . . . .
Al4 Al 0.76000(14) 0.67936(8) 0.24556(7) 0.0295(3) Uani 1 1 d . . . . .
P1 P 0.49832(11) 0.76778(6) 0.31813(5) 0.0220(2) Uani 1 1 d . . . . .
P2 P 1.54808(11) 0.24582(6) 0.18510(5) 0.0228(2) Uani 1 1 d . . . . .
S2 S 1.74471(13) 0.22628(8) 0.40063(6) 0.0434(3) Uani 1 1 d . . . . .
C60 C 1.7701(6) 0.3301(3) 0.3976(3) 0.0540(14) Uani 1 1 d . . . . .
H60A H 1.7953 0.3458 0.4448 0.081 Uiso 1 1 calc GR . . . .
H60B H 1.6798 0.3644 0.3818 0.081 Uiso 1 1 calc GR . . . .
H60C H 1.8492 0.3368 0.3645 0.081 Uiso 1 1 calc GR . . . .
S1A S 0.3241(3) 0.8361(2) 0.10831(11) 0.0450(9) Uani 0.705(10) 1 d . U P A 1
C30A C 0.1373(8) 0.8742(7) 0.0971(4) 0.078(4) Uani 0.705(10) 1 d . U P A 1
H30A H 0.1220 0.9022 0.0510 0.118 Uiso 0.705(10) 1 calc GR . P A 1
H30B H 0.1044 0.9122 0.1345 0.118 Uiso 0.705(10) 1 calc GR . P A 1
H30C H 0.0816 0.8293 0.0998 0.118 Uiso 0.705(10) 1 calc GR . P A 1
C30B C 0.257(3) 0.9184(12) 0.1068(11) 0.074(7) Uani 0.295(10) 1 d . U P A 2
H30D H 0.2118 0.9411 0.1503 0.111 Uiso 0.295(10) 1 calc GR . P A 2
H30E H 0.2025 0.9446 0.0659 0.111 Uiso 0.295(10) 1 calc GR . P A 2
H30F H 0.3581 0.9278 0.1040 0.111 Uiso 0.295(10) 1 calc GR . P A 2
S1B S 0.2534(14) 0.8151(4) 0.1072(3) 0.055(2) Uani 0.295(10) 1 d . U P A 2

loop_
_atom_site_aniso_label
_atom_site_aniso_U_11
_atom_site_aniso_U_22
_atom_site_aniso_U_33
_atom_site_aniso_U_23
_atom_site_aniso_U_13
_atom_site_aniso_U_12
C1 0.0206(19) 0.024(2) 0.026(2) -0.0046(16) 0.0030(16) 0.0027(16)
C2 0.027(2) 0.030(2) 0.032(2) 0.0001(18) 0.0045(17) -0.0015(18)
C3 0.036(2) 0.047(3) 0.026(2) 0.005(2) -0.0008(19) 0.001(2)
C4 0.036(3) 0.053(3) 0.030(2) -0.006(2) -0.0093(19) 0.000(2)
C5 0.030(2) 0.034(2) 0.038(3) -0.010(2) -0.0018(19) -0.0023(19)
C6 0.025(2) 0.024(2) 0.027(2) -0.0047(16) 0.0032(16) 0.0024(16)
C7 0.035(2) 0.030(2) 0.035(2) 0.0063(18) 0.0022(19) 0.0001(19)
C8 0.045(3) 0.032(3) 0.063(3) 0.010(2) 0.004(2) 0.002(2)
C9 0.045(3) 0.042(3) 0.054(3) 0.012(2) 0.015(2) -0.009(2)
C10 0.031(2) 0.027(2) 0.028(2) -0.0043(17) 0.0006(17) -0.0054(18)
C11 0.043(3) 0.026(2) 0.045(3) -0.004(2) -0.004(2) -0.006(2)
C12 0.037(3) 0.045(3) 0.047(3) -0.004(2) 0.007(2) -0.011(2)
C13 0.022(2) 0.023(2) 0.027(2) -0.0053(16) 0.0088(16) -0.0023(16)
C14 0.034(2) 0.027(2) 0.030(2) -0.0063(17) 0.0060(18) -0.0024(18)
C15 0.051(3) 0.041(3) 0.032(2) -0.019(2) 0.008(2) -0.006(2)
C16 0.046(3) 0.031(2) 0.055(3) -0.022(2) 0.016(2) -0.001(2)
C17 0.038(3) 0.026(2) 0.055(3) -0.002(2) 0.008(2) 0.0001(19)
C18 0.032(2) 0.025(2) 0.034(2) -0.0006(18) 0.0063(18) -0.0042(18)
C19 0.024(2) 0.028(2) 0.024(2) 0.0004(16) 0.0000(16) -0.0074(17)
C20 0.028(2) 0.030(2) 0.028(2) -0.0014(17) 0.0009(17) -0.0061(18)
C21 0.028(2) 0.044(3) 0.036(2) 0.003(2) 0.0059(18) -0.010(2)
C22 0.038(3) 0.037(3) 0.039(3) 0.009(2) -0.003(2) -0.019(2)
C23 0.047(3) 0.028(2) 0.038(3) -0.0024(19) 0.001(2) -0.013(2)
C24 0.032(2) 0.030(2) 0.035(2) -0.0038(18) 0.0064(18) -0.0069(18)
C25 0.033(3) 0.053(3) 0.040(3) -0.008(2) 0.011(2) -0.003(2)
C26 0.055(3) 0.036(3) 0.045(3) -0.012(2) 0.011(2) 0.004(2)
C27 0.035(2) 0.033(2) 0.030(2) -0.0085(18) 0.0071(18) -0.0024(19)
C28 0.037(2) 0.027(2) 0.021(2) -0.0003(16) 0.0056(17) -0.0059(18)
C29 0.041(3) 0.038(2) 0.025(2) -0.0023(18) -0.0039(18) -0.002(2)
C31 0.0177(19) 0.030(2) 0.0207(19) -0.0016(16) 0.0066(15) -0.0025(16)
C32 0.025(2) 0.028(2) 0.025(2) -0.0014(17) 0.0057(16) -0.0009(17)
C33 0.033(2) 0.032(2) 0.031(2) 0.0029(18) 0.0071(18) -0.0029(19)
C34 0.040(3) 0.049(3) 0.020(2) 0.005(2) 0.0064(18) -0.002(2)
C35 0.034(2) 0.043(3) 0.021(2) -0.0063(19) 0.0036(17) -0.005(2)
C36 0.025(2) 0.029(2) 0.027(2) -0.0030(17) 0.0042(16) -0.0046(17)
C37 0.035(2) 0.025(2) 0.032(2) -0.0004(18) -0.0023(18) -0.0003(18)
C38 0.038(3) 0.030(2) 0.057(3) 0.000(2) -0.004(2) -0.008(2)
C39 0.047(3) 0.031(2) 0.042(3) -0.004(2) 0.002(2) 0.003(2)
C40 0.034(2) 0.032(2) 0.039(3) -0.0047(19) 0.0032(19) -0.0063(19)
C41 0.050(3) 0.050(3) 0.059(3) -0.002(3) -0.002(2) -0.024(3)
C42 0.056(3) 0.039(3) 0.043(3) -0.013(2) -0.002(2) -0.004(2)
C43 0.026(2) 0.023(2) 0.032(2) 0.0015(17) 0.0026(17) -0.0025(17)
C44 0.028(2) 0.025(2) 0.041(3) 0.0005(18) 0.0064(18) -0.0010(17)
C45 0.040(3) 0.031(2) 0.043(3) 0.004(2) 0.016(2) 0.001(2)
C46 0.026(2) 0.034(3) 0.077(4) 0.017(2) 0.017(2) -0.001(2)
C47 0.024(2) 0.038(3) 0.070(4) 0.011(2) -0.008(2) -0.011(2)
C48 0.030(2) 0.035(2) 0.046(3) 0.004(2) -0.006(2) -0.008(2)
C49 0.028(2) 0.027(2) 0.026(2) -0.0021(17) -0.0013(17) -0.0018(17)
C50 0.034(2) 0.025(2) 0.039(3) 0.0018(18) 0.0021(19) -0.0038(18)
C51 0.052(3) 0.026(2) 0.050(3) 0.006(2) -0.002(2) -0.008(2)
C52 0.060(3) 0.026(2) 0.045(3) -0.006(2) -0.003(2) 0.005(2)
C53 0.042(3) 0.034(3) 0.057(3) -0.006(2) 0.008(2) 0.005(2)
C54 0.032(2) 0.029(2) 0.052(3) -0.002(2) 0.005(2) -0.0023(19)
C55 0.027(2) 0.051(3) 0.045(3) 0.008(2) 0.004(2) -0.010(2)
C56 0.040(3) 0.052(3) 0.027(2) 0.002(2) 0.0055(19) 0.002(2)
C57 0.029(2) 0.041(2) 0.023(2) 0.0047(18) 0.0018(17) -0.0041(19)
C58 0.026(2) 0.027(2) 0.027(2) -0.0010(17) -0.0047(17) 0.0015(17)
C59 0.028(2) 0.033(2) 0.037(3) -0.0012(19) -0.0036(18) -0.0040(19)
N1 0.0268(17) 0.0235(17) 0.0201(16) -0.0036(13) 0.0053(13) -0.0046(14)
N2 0.0232(17) 0.0241(17) 0.0204(16) 0.0008(13) 0.0009(13) -0.0033(14)
Al3 0.0242(6) 0.0355(7) 0.0246(6) 0.0034(5) 0.0013(5) -0.0027(5)
Al4 0.0299(7) 0.0289(7) 0.0292(7) -0.0087(5) 0.0072(5) -0.0023(5)
P1 0.0238(5) 0.0213(5) 0.0210(5) -0.0030(4) 0.0047(4) -0.0036(4)
P2 0.0205(5) 0.0217(5) 0.0259(5) -0.0009(4) 0.0011(4) -0.0030(4)
S2 0.0396(7) 0.0566(8) 0.0346(6) 0.0077(6) -0.0100(5) -0.0111(6)
C60 0.063(4) 0.060(3) 0.042(3) -0.009(3) -0.001(3) -0.015(3)
S1A 0.0295(13) 0.0788(19) 0.0261(9) 0.0113(9) -0.0040(8) -0.0088(12)
C30A 0.035(4) 0.139(9) 0.045(5) 0.027(5) -0.015(3) 0.028(5)
C30B 0.11(2) 0.055(8) 0.054(11) -0.005(6) -0.006(11) -0.012(8)
S1B 0.071(7) 0.059(3) 0.037(3) -0.001(2) -0.015(3) -0.018(3)

loop_
_atom_type_symbol
_atom_type_description
_atom_type_scat_dispersion_real
_atom_type_scat_dispersion_imag
_atom_type_scat_source
C C 0.0033 0.0016 'International Tables Vol C Tables 4.2.6.8 and 6.1.1.4'
H H 0.0000 0.0000 'International Tables Vol C Tables 4.2.6.8 and 6.1.1.4'
Al Al 0.0645 0.0514 'International Tables Vol C Tables 4.2.6.8 and 6.1.1.4'
N N 0.0061 0.0033 'International Tables Vol C Tables 4.2.6.8 and 6.1.1.4'
P P 0.1023 0.0942 'International Tables Vol C Tables 4.2.6.8 and 6.1.1.4'
S S 0.1246 0.1234 'International Tables Vol C Tables 4.2.6.8 and 6.1.1.4'

loop_
_geom_angle_atom_site_label_1
_geom_angle_atom_site_label_2
_geom_angle_atom_site_label_3
_geom_angle
C2 C1 C6 120.2(4)
C2 C1 N1 120.2(3)
C6 C1 N1 119.6(3)
C1 C2 C7 123.4(4)
C3 C2 C1 118.7(4)
C3 C2 C7 117.9(4)
C4 C3 C2 121.7(4)
C3 C4 C5 119.1(4)
C4 C5 C6 121.4(4)
C1 C6 C10 124.2(4)
C5 C6 C1 118.8(4)
C5 C6 C10 117.0(4)
C2 C7 C8 111.5(4)
C2 C7 C9 111.7(4)
C8 C7 C9 109.8(4)
C6 C10 C11 111.7(3)
C6 C10 C12 111.8(3)
C12 C10 C11 109.2(3)
C14 C13 P1 119.1(3)
C18 C13 C14 119.5(4)
C18 C13 P1 121.4(3)
C15 C14 C13 119.8(4)
C16 C15 C14 120.4(4)
C15 C16 C17 120.6(4)
C16 C17 C18 119.6(4)
C13 C18 C17 120.1(4)
C20 C19 C24 118.6(4)
C20 C19 P1 123.2(3)
C24 C19 P1 118.0(3)
C19 C20 C21 119.9(4)
C22 C21 C20 120.3(4)
C23 C22 C21 120.7(4)
C22 C23 C24 120.0(4)
C23 C24 C19 120.6(4)
C28 C27 Al4 111.2(3)
C27 C28 C29 115.5(3)
C27 C28 P1 106.5(3)
C29 C28 P1 114.0(3)
C28 C29 S1A 103.7(3)
C28 C29 S1B 125.5(5)
C32 C31 C36 119.6(4)
C32 C31 N2 120.0(3)
C36 C31 N2 120.4(3)
C31 C32 C37 124.4(4)
C33 C32 C31 118.4(4)
C33 C32 C37 117.2(4)
C34 C33 C32 122.1(4)
C35 C34 C33 118.9(4)
C34 C35 C36 122.4(4)
C31 C36 C40 122.7(4)
C35 C36 C31 118.5(4)
C35 C36 C40 118.8(4)
C32 C37 C38 112.4(4)
C32 C37 C39 110.4(3)
C38 C37 C39 109.0(3)
C36 C40 C41 110.8(4)
C36 C40 C42 111.2(4)
C42 C40 C41 109.9(4)
C44 C43 C48 118.8(4)
C44 C43 P2 119.5(3)
C48 C43 P2 121.6(3)
C43 C44 C45 120.8(4)
C46 C45 C44 119.5(4)
C47 C46 C45 120.5(4)
C46 C47 C48 120.1(4)
C47 C48 C43 120.3(4)
C50 C49 C54 118.9(4)
C50 C49 P2 120.2(3)
C54 C49 P2 120.8(3)
C51 C50 C49 120.2(4)
C52 C51 C50 120.4(4)
C51 C52 C53 119.9(4)
C52 C53 C54 120.3(4)
C53 C54 C49 120.3(4)
C58 C57 Al3 109.6(3)
C57 C58 P2 104.7(3)
C59 C58 C57 114.7(3)
C59 C58 P2 113.0(3)
C58 C59 S2 113.6(3)
C1 N1 Al4 126.5(2)
C1 N1 P1 121.5(2)
P1 N1 Al4 111.99(17)
C31 N2 Al3 126.9(2)
C31 N2 P2 121.4(2)
P2 N2 Al3 111.66(17)
C55 Al3 C57 116.23(19)
C56 Al3 C55 111.0(2)
C56 Al3 C57 111.9(2)
N2 Al3 C55 112.27(17)
N2 Al3 C56 112.65(17)
N2 Al3 C57 91.58(15)
C25 Al4 C26 109.6(2)
C25 Al4 C27 114.5(2)
C26 Al4 C27 114.3(2)
N1 Al4 C25 113.13(17)
N1 Al4 C26 113.12(17)
N1 Al4 C27 91.23(15)
C13 P1 C19 105.40(18)
C13 P1 C28 111.82(19)
C19 P1 C28 105.84(18)
N1 P1 C13 113.64(17)
N1 P1 C19 116.14(17)
N1 P1 C28 103.86(18)
C43 P2 C49 103.51(18)
C43 P2 C58 112.94(19)
C49 P2 C58 105.71(18)
N2 P2 C43 114.37(18)
N2 P2 C49 115.37(18)
N2 P2 C58 104.86(17)
C60 S2 C59 100.2(2)
C30A S1A C29 98.3(3)
C30B S1B C29 95.6(8)

loop_
_geom_bond_atom_site_label_1
_geom_bond_atom_site_label_2
_geom_bond_distance
C1 C2 1.407(5)
C1 C6 1.411(5)
C1 N1 1.455(5)
C2 C3 1.394(6)
C2 C7 1.517(6)
C3 C4 1.380(6)
C4 C5 1.391(6)
C5 C6 1.391(6)
C6 C10 1.525(5)
C7 C8 1.519(6)
C7 C9 1.549(6)
C10 C11 1.534(6)
C10 C12 1.530(6)
C13 C14 1.397(5)
C13 C18 1.394(5)
C13 P1 1.803(4)
C14 C15 1.386(6)
C15 C16 1.378(7)
C16 C17 1.379(7)
C17 C18 1.396(6)
C19 C20 1.386(5)
C19 C24 1.406(5)
C19 P1 1.809(4)
C20 C21 1.394(6)
C21 C22 1.376(6)
C22 C23 1.362(6)
C23 C24 1.384(6)
C25 Al4 1.982(4)
C26 Al4 1.985(5)
C27 C28 1.527(5)
C27 Al4 2.018(4)
C28 C29 1.532(6)
C28 P1 1.820(4)
C29 S1A 1.832(5)
C29 S1B 1.839(7)
C31 C32 1.418(5)
C31 C36 1.418(5)
C31 N2 1.455(5)
C32 C33 1.396(6)
C32 C37 1.511(6)
C33 C34 1.381(6)
C34 C35 1.370(6)
C35 C36 1.393(6)
C36 C40 1.519(6)
C37 C38 1.541(6)
C37 C39 1.542(6)
C40 C41 1.534(6)
C40 C42 1.529(6)
C43 C44 1.382(6)
C43 C48 1.400(6)
C43 P2 1.803(4)
C44 C45 1.389(6)
C45 C46 1.378(7)
C46 C47 1.376(7)
C47 C48 1.381(6)
C49 C50 1.393(6)
C49 C54 1.394(6)
C49 P2 1.819(4)
C50 C51 1.388(6)
C51 C52 1.375(7)
C52 C53 1.381(7)
C53 C54 1.385(6)
C55 Al3 1.986(4)
C56 Al3 1.984(5)
C57 C58 1.547(5)
C57 Al3 2.014(4)
C58 C59 1.539(5)
C58 P2 1.820(4)
C59 S2 1.812(4)
N1 Al4 1.969(3)
N1 P1 1.621(3)
N2 Al3 1.967(3)
N2 P2 1.623(3)
S2 C60 1.792(5)
S1A C30A 1.761(8)
C30B S1B 1.74(2)
